data_4510354
loop_
_publ_author_name
'Pati, Palas Baran'
'Zade, Sanjio S.'

_publ_section_title
;
 Benzoselenadiazole Containing Donor--Acceptor--Donor Small Molecules:
 Nonbonding Interactions, Packing Patterns, and Optoelectronic Properties
;
_journal_issue 4
_journal_name_full 'Crystal Growth &amp; Design'
_journal_page_first 1695
_journal_paper_doi 10.1021/cg401830f
_journal_volume 14
_journal_year 2014
_chemical_formula_moiety 'C14 H8 N2 S2 Se'
_chemical_formula_sum 'C14 H8 N2 S2 Se'
_chemical_formula_weight 347.32
_chemical_name_systematic
; 
 ? 
;
_space_group_IT_number 14
_symmetry_cell_setting monoclinic
_symmetry_space_group_name_Hall '-P 2ybc'
_symmetry_space_group_name_H-M 'P 1 21/c 1'
_atom_sites_solution_hydrogens geom
_atom_sites_solution_primary direct
_atom_sites_solution_secondary difmap
_audit_creation_method SHELXL-97
_cell_angle_alpha 90.00
_cell_angle_beta 110.716(6)
_cell_angle_gamma 90.00
_cell_formula_units_Z 4
_cell_length_a 13.914(4)
_cell_length_b 5.2933(17)
_cell_length_c 18.897(6)
_cell_measurement_reflns_used 1305
_cell_measurement_temperature 296(2)
_cell_measurement_theta_max 18.55
_cell_measurement_theta_min 2.30
_cell_volume 1301.8(7)
_computing_cell_refinement 'Bruker SAINT'
_computing_data_collection 'Bruker APEX2'
_computing_data_reduction 'Bruker SAINT'
_computing_molecular_graphics 'Bruker SHELXTL'
_computing_publication_material 'Bruker SHELXTL'
_computing_structure_refinement 'SHELXL-97 (Sheldrick, 2008)'
_computing_structure_solution 'SHELXS-97 (Sheldrick, 2008)'
_diffrn_ambient_temperature 296(2)
_diffrn_measured_fraction_theta_full 0.996
_diffrn_measured_fraction_theta_max 0.996
_diffrn_measurement_device_type 'Bruker APEX-II CCD'
_diffrn_measurement_method '\f and \w scans'
_diffrn_radiation_monochromator graphite
_diffrn_radiation_source 'fine-focus sealed tube'
_diffrn_radiation_type MoK\a
_diffrn_radiation_wavelength 0.71073
_diffrn_reflns_av_R_equivalents 0.1072
_diffrn_reflns_av_sigmaI/netI 0.0746
_diffrn_reflns_limit_h_max 16
_diffrn_reflns_limit_h_min -16
_diffrn_reflns_limit_k_max 6
_diffrn_reflns_limit_k_min -6
_diffrn_reflns_limit_l_max 22
_diffrn_reflns_limit_l_min -22
_diffrn_reflns_number 17185
_diffrn_reflns_theta_full 25.29
_diffrn_reflns_theta_max 25.29
_diffrn_reflns_theta_min 1.56
_exptl_absorpt_coefficient_mu 3.189
_exptl_absorpt_correction_T_max 0.880
_exptl_absorpt_correction_T_min 0.356
_exptl_absorpt_correction_type multi-scan
_exptl_absorpt_process_details 'SADABS; BRUKER, 2008'
_exptl_crystal_colour red
_exptl_crystal_density_diffrn 1.772
_exptl_crystal_density_method 'not measured'
_exptl_crystal_description flake
_exptl_crystal_F_000 688
_exptl_crystal_size_max 0.38
_exptl_crystal_size_mid 0.28
_exptl_crystal_size_min 0.04
_refine_diff_density_max 1.720
_refine_diff_density_min -0.977
_refine_diff_density_rms 0.158
_refine_ls_extinction_method none
_refine_ls_goodness_of_fit_ref 1.025
_refine_ls_hydrogen_treatment constr
_refine_ls_matrix_type full
_refine_ls_number_parameters 154
_refine_ls_number_reflns 2364
_refine_ls_number_restraints 0
_refine_ls_restrained_S_all 1.025
_refine_ls_R_factor_all 0.1514
_refine_ls_R_factor_gt 0.0846
_refine_ls_shift/su_max 0.001
_refine_ls_shift/su_mean 0.000
_refine_ls_structure_factor_coef Fsqd
_refine_ls_weighting_details 'calc w=1/[\s^2^(Fo^2^)+(0.1499P)^2^+9.7419P] where P=(Fo^2^+2Fc^2^)/3'
_refine_ls_weighting_scheme calc
_refine_ls_wR_factor_gt 0.2350
_refine_ls_wR_factor_ref 0.2922
_reflns_number_gt 1313
_reflns_number_total 2364
_reflns_threshold_expression >2sigma(I)
_cod_data_source_file cg401830f_si_001.cif
_cod_data_source_block TSeT
_cod_depositor_comments
;
The following automatic conversions were performed:

'_symmetry_cell_setting' value 'Monoclinic' changed to 'monoclinic'
according to
/usr/data/users/saulius/automatic-downloads/current/ACS/lib/dictionaries/cif_core.dic
dictionary named 'cif_core.dic' version 2.4.2 from
2011-04-26.

'_refine_ls_hydrogen_treatment' value 'CONSTR' changed
to 'constr' according to
/usr/data/users/saulius/automatic-downloads/current/ACS/lib/dictionaries/cif_core.dic
dictionary named 'cif_core.dic' version 2.4.2 from 2011-04-26.

Automatic conversion script
Id: cif_fix_values 2281 2013-09-26 08:29:07Z andrius 
;
_cod_original_cell_volume 1301.9(7)
_cod_original_sg_symbol_H-M P2(1)/c
_cod_database_code 4510354

loop_
_symmetry_equiv_pos_as_xyz
'x, y, z'
'-x, y+1/2, -z+1/2'
'-x, -y, -z'
'x, -y-1/2, z-1/2'

loop_
_atom_site_label
_atom_site_type_symbol
_atom_site_fract_x
_atom_site_fract_y
_atom_site_fract_z
_atom_site_U_iso_or_equiv
_atom_site_adp_type
_atom_site_occupancy
_atom_site_symmetry_multiplicity
_atom_site_calc_flag
_atom_site_refinement_flags
Se1 Se 0.40757(9) 0.7663(3) 0.43204(7) 0.0602(6) Uani 1 1 d .
N1 N 0.3890(7) 0.6439(19) 0.5139(5) 0.050(2) Uani 1 1 d .
N2 N 0.3067(7) 0.9924(18) 0.4115(5) 0.051(2) Uani 1 1 d .
S1 S 0.2889(3) 0.5441(8) 0.7239(2) 0.0788(12) Uani 1 1 d .
S2 S 0.1706(3) 1.4044(9) 0.3433(2) 0.0902(13) Uani 1 1 d .
C1 C 0.3606(11) 0.285(2) 0.7573(7) 0.063(3) Uani 1 1 d .
H1 H 0.3687 0.2138 0.8040 0.076 Uiso 1 1 calc R
C2 C 0.4047(10) 0.191(3) 0.7106(8) 0.066(4) Uani 1 1 d .
H2 H 0.4440 0.0443 0.7215 0.079 Uiso 1 1 calc R
C3 C 0.3868(7) 0.3324(18) 0.6427(5) 0.035(2) Uani 1 1 d .
H3 H 0.4149 0.2981 0.6058 0.042 Uiso 1 1 calc R
C4 C 0.3163(8) 0.542(2) 0.6412(6) 0.046(3) Uani 1 1 d .
C5 C 0.2724(8) 0.727(2) 0.5834(6) 0.044(3) Uani 1 1 d .
C6 C 0.3117(8) 0.771(2) 0.5220(6) 0.043(2) Uani 1 1 d .
C7 C 0.2640(8) 0.966(2) 0.4651(5) 0.041(2) Uani 1 1 d .
C8 C 0.1914(9) 0.878(2) 0.5821(6) 0.053(3) Uani 1 1 d .
H8 H 0.1637 0.8551 0.6198 0.063 Uiso 1 1 calc R
C9 C 0.1473(8) 1.068(2) 0.5271(6) 0.050(3) Uani 1 1 d .
H9 H 0.0941 1.1655 0.5317 0.060 Uiso 1 1 calc R
C10 C 0.1794(8) 1.116(2) 0.4672(6) 0.044(2) Uani 1 1 d .
C11 C 0.1299(8) 1.311(2) 0.4116(6) 0.0469(13) Uani 1 1 d .
C12 C 0.0337(8) 1.459(2) 0.4088(6) 0.0469(13) Uani 1 1 d .
H12 H -0.0055 1.4408 0.4394 0.056 Uiso 1 1 calc R
C13 C 0.0179(9) 1.642(2) 0.3448(6) 0.0469(13) Uani 1 1 d .
H13 H -0.0342 1.7619 0.3309 0.056 Uiso 1 1 calc R
C14 C 0.0828(8) 1.618(2) 0.3107(6) 0.0469(13) Uani 1 1 d .
H14 H 0.0794 1.7176 0.2694 0.056 Uiso 1 1 calc R

loop_
_atom_site_aniso_label
_atom_site_aniso_U_11
_atom_site_aniso_U_22
_atom_site_aniso_U_33
_atom_site_aniso_U_23
_atom_site_aniso_U_13
_atom_site_aniso_U_12
Se1 0.0615(8) 0.0752(10) 0.0548(8) 0.0092(6) 0.0339(6) 0.0122(7)
N1 0.055(5) 0.057(6) 0.044(5) 0.005(5) 0.025(4) 0.008(5)
N2 0.051(5) 0.062(6) 0.044(5) 0.003(5) 0.023(4) 0.005(5)
S1 0.102(3) 0.078(3) 0.071(2) 0.0158(19) 0.049(2) 0.017(2)
S2 0.093(3) 0.098(3) 0.080(3) 0.013(2) 0.031(2) 0.011(2)
C1 0.085(9) 0.050(8) 0.059(7) 0.011(6) 0.032(7) 0.000(7)
C2 0.065(8) 0.057(8) 0.071(8) 0.009(7) 0.018(7) 0.005(6)
C3 0.040(5) 0.030(5) 0.030(5) 0.001(4) 0.007(4) -0.012(4)
C4 0.053(6) 0.047(6) 0.038(6) -0.008(5) 0.016(5) -0.011(5)
C5 0.043(6) 0.054(7) 0.039(5) -0.008(5) 0.018(4) -0.009(5)
C6 0.042(5) 0.047(7) 0.040(5) -0.007(5) 0.013(4) -0.008(5)
C7 0.045(6) 0.044(6) 0.034(5) -0.009(5) 0.016(4) -0.010(5)
C8 0.054(7) 0.067(8) 0.043(6) -0.003(6) 0.025(5) -0.008(6)
C9 0.046(6) 0.050(7) 0.057(7) 0.001(6) 0.021(5) 0.017(5)
C10 0.042(6) 0.044(6) 0.048(6) -0.002(5) 0.019(5) 0.001(5)
C11 0.053(3) 0.039(3) 0.045(3) 0.003(2) 0.013(2) 0.007(3)
C12 0.053(3) 0.039(3) 0.045(3) 0.003(2) 0.013(2) 0.007(3)
C13 0.053(3) 0.039(3) 0.045(3) 0.003(2) 0.013(2) 0.007(3)
C14 0.053(3) 0.039(3) 0.045(3) 0.003(2) 0.013(2) 0.007(3)

loop_
_atom_type_symbol
_atom_type_description
_atom_type_scat_dispersion_real
_atom_type_scat_dispersion_imag
_atom_type_scat_source
C C 0.0033 0.0016 'International Tables Vol C Tables 4.2.6.8 and 6.1.1.4'
H H 0.0000 0.0000 'International Tables Vol C Tables 4.2.6.8 and 6.1.1.4'
N N 0.0061 0.0033 'International Tables Vol C Tables 4.2.6.8 and 6.1.1.4'
S S 0.1246 0.1234 'International Tables Vol C Tables 4.2.6.8 and 6.1.1.4'
Se Se -0.0929 2.2259 'International Tables Vol C Tables 4.2.6.8 and 6.1.1.4'

loop_
_geom_angle_atom_site_label_1
_geom_angle_atom_site_label_2
_geom_angle_atom_site_label_3
_geom_angle
N1 Se1 N2 95.1(4)
C6 N1 Se1 106.9(7)
C7 N2 Se1 106.8(7)
C1 S1 C4 92.5(6)
C14 S2 C11 94.9(6)
C2 C1 S1 114.0(10)
C2 C1 H1 123.0
S1 C1 H1 123.0
C1 C2 C3 115.0(12)
C1 C2 H2 122.5
C3 C2 H2 122.5
C2 C3 C4 108.3(10)
C2 C3 H3 125.9
C4 C3 H3 125.9
C5 C4 C3 128.9(9)
C5 C4 S1 121.0(8)
C3 C4 S1 110.1(7)
C8 C5 C4 122.5(10)
C8 C5 C6 115.2(10)
C4 C5 C6 122.4(10)
N1 C6 C5 123.9(10)
N1 C6 C7 116.6(9)
C5 C6 C7 119.5(9)
N2 C7 C10 123.2(10)
N2 C7 C6 114.6(9)
C10 C7 C6 122.2(9)
C5 C8 C9 124.4(10)
C5 C8 H8 117.8
C9 C8 H8 117.8
C10 C9 C8 123.3(10)
C10 C9 H9 118.4
C8 C9 H9 118.4
C9 C10 C7 115.5(9)
C9 C10 C11 120.8(9)
C7 C10 C11 123.7(9)
C10 C11 C12 124.7(9)
C10 C11 S2 124.5(8)
C12 C11 S2 110.8(8)
C13 C12 C11 103.5(9)
C13 C12 H12 128.3
C11 C12 H12 128.3
C14 C13 C12 114.2(10)
C14 C13 H13 122.9
C12 C13 H13 122.9
C13 C14 S2 116.6(9)
C13 C14 H14 121.7
S2 C14 H14 121.7

loop_
_geom_bond_atom_site_label_1
_geom_bond_atom_site_label_2
_geom_bond_distance
Se1 N1 1.778(9)
Se1 N2 1.779(9)
N1 C6 1.321(14)
N2 C7 1.350(12)
S1 C1 1.680(13)
S1 C4 1.734(10)
S2 C14 1.616(11)
S2 C11 1.657(12)
C1 C2 1.336(18)
C1 H1 0.9300
C2 C3 1.430(18)
C2 H2 0.9300
C3 C4 1.476(15)
C3 H3 0.9300
C4 C5 1.430(15)
C5 C8 1.378(16)
C5 C6 1.467(14)
C6 C7 1.469(15)
C7 C10 1.432(14)
C8 C9 1.420(16)
C8 H8 0.9300
C9 C10 1.379(15)
C9 H9 0.9300
C10 C11 1.462(15)
C11 C12 1.537(15)
C12 C13 1.502(15)
C12 H12 0.9300
C13 C14 1.288(15)
C13 H13 0.9300
C14 H14 0.9300
